data_4125866
loop_
_publ_author_name
'Dorai Ramprasad'
'Guido P. Pez'
'Brian H. Toby'
'Thomas J. Markley'
'Ronald M. Pearlstein'

_publ_section_title
;
 Solid State Lithium Cyanocobaltates with a High Capacity for Reversible
 Dioxygen Binding: Synthesis, Reactivity, and Structures
;
_journal_name_full 'Journal of the American Chemical Society'
_journal_page_first 10694
_journal_page_last 10701
_journal_paper_doi 10.1021/ja00148a011
_journal_volume 117
_journal_year 1995
_chemical_formula_sum 'C17 H28 Co Li3 N9 O4'
_chemical_formula_weight 502.22
_space_group_IT_number 2
_symmetry_cell_setting triclinic
_symmetry_Int_Tables_number 2
_symmetry_space_group_name_Hall '-P 1'
_symmetry_space_group_name_H-M 'P -1'
_audit_creation_date 'Tue Feb 28 11:43:03 1995'
_audit_creation_method 'from TEXRAY.INF file'
_cell_angle_alpha 97.44(2)
_cell_angle_beta 103.00(4)
_cell_angle_gamma 94.64(3)
_cell_formula_units_Z 2
_cell_length_a 11.568(7)
_cell_length_b 14.244(3)
_cell_length_c 8.118(3)
_cell_measurement_reflns_used 23
_cell_measurement_temperature 153.2
_cell_measurement_theta_max 27.2
_cell_measurement_theta_min 20.0
_cell_volume 1284.0(10)
_computing_cell_refinement 'MSC/AFC Diffractometer Control'
_computing_data_collection 'MSC/AFC Diffractometer Control'
_computing_data_reduction teXsan
_computing_publication_material teXsan
_computing_structure_refinement teXsan
_computing_structure_solution SHELXS86
_diffrn_ambient_temperature 153.2
_diffrn_measurement_device AFC6R
_diffrn_measurement_method 'omega/2-theta scans'
_diffrn_orient_matrix_UB_11 -0.06742
_diffrn_orient_matrix_UB_12 0.00206
_diffrn_orient_matrix_UB_13 -0.10065
_diffrn_orient_matrix_UB_21 0.00748
_diffrn_orient_matrix_UB_22 0.07101
_diffrn_orient_matrix_UB_23 0.02837
_diffrn_orient_matrix_UB_31 0.05808
_diffrn_orient_matrix_UB_32 0.00572
_diffrn_orient_matrix_UB_33 -0.07366
_diffrn_radiation_monochromator graphite
_diffrn_radiation_source 'Rigaku rotating anode'
_diffrn_radiation_type MoKalpha
_diffrn_radiation_wavelength 0.7107
_diffrn_reflns_av_R_equivalents 3.99
_diffrn_reflns_limit_h_max 11
_diffrn_reflns_limit_h_min 0
_diffrn_reflns_limit_k_max 13
_diffrn_reflns_limit_k_min -13
_diffrn_reflns_limit_l_max 7
_diffrn_reflns_limit_l_min -7
_diffrn_reflns_number 2540
_diffrn_reflns_theta_max 20.00
_diffrn_standards_decay_% -14.36
_diffrn_standards_interval_count 150
_diffrn_standards_number 3
_exptl_absorpt_coefficient_mu 0.707
_exptl_absorpt_correction_type none
_exptl_crystal_colour yellow
_exptl_crystal_density_diffrn 1.299
_exptl_crystal_description plate
_exptl_crystal_F_000 522.00
_exptl_crystal_size_max 0.250
_exptl_crystal_size_mid 0.150
_exptl_crystal_size_min 0.070
_refine_diff_density_max 1.08
_refine_diff_density_min -0.59
_refine_ls_extinction_method none
_refine_ls_goodness_of_fit_obs 2.308
_refine_ls_hydrogen_treatment noref
_refine_ls_matrix_type full
_refine_ls_number_parameters 137
_refine_ls_number_reflns 1341
_refine_ls_number_restraints 0
_refine_ls_R_factor_obs 0.0774
_refine_ls_shift/esd_max 0.0003
_refine_ls_structure_factor_coef F
_refine_ls_weighting_scheme sigma
_refine_ls_wR_factor_obs 0.0850
_reflns_number_observed 1341
_reflns_number_total 2379
_reflns_observed_criterion 3.00
_cod_data_source_file JASC-1995-117-10694-10701-1.cif
_cod_data_source_block 1
_cod_original_cell_volume 1283.9(9)
_cod_original_sg_symbol_H-M 'P -1       '
_cod_database_code 4125866

loop_
_symmetry_equiv_pos_as_xyz
'   +x,   +y,   +z'
'   -x,   -y,   -z'

loop_
_atom_site_aniso_label
_atom_site_aniso_U_11
_atom_site_aniso_U_22
_atom_site_aniso_U_33
_atom_site_aniso_U_12
_atom_site_aniso_U_13
_atom_site_aniso_U_23
Co(1) 0.029(1) 0.0180 0.0240 -0.0003 0.0080 0.0027
O(1) 0.052(7) 0.0270 0.1400 0.0090 0.0480 0.0050
O(2) 0.030(7) 0.0590 0.0420 0.0100 -0.0090 0.0030
O(3) 0.038(6) 0.0230 0.0530 0.0040 0.0230 0.0080
O(4) 0.066(8) 0.0590 0.0400 0.0260 0.0100 0.0270
N(1) 0.025(8) 0.0390 0.0900 0.0080 0.0210 0.0360
N(2) 0.036(8) 0.0480 0.0380 0.0040 0.0030 0.0020
N(3) 0.021(8) 0.0420 0.0600 0.0130 0.0050 -0.0030
N(4) 0.044(8) 0.0360 0.0210 -0.0120 0.0040 0.0030
N(5) 0.059(9) 0.0320 0.0310 0.0050 0.0060 0.0040
N(6) 0.017(7) 0.0250 0.0600 0.0020 0.0070 -0.0070
N(7) 0.049(10) 0.0800 0.0500 -0.0120 -0.0100 0.0240
N(8) 0.068(9) 0.0500 0.0700 0.0260 0.0370 0.0190
N(9) 0.023(8) 0.0500 0.0500 0.0040 -0.0190 -0.0220

loop_
_atom_site_label
_atom_site_fract_x
_atom_site_fract_y
_atom_site_fract_z
_atom_site_U_iso_or_equiv
Co(1) 0.1671(2) -0.2057(1) 0.1131(3) 0.0236(2)
O(1) 0.378(1) 0.3543(7) 0.909(2) 0.070(1)
O(2) 0.2624(9) 0.1527(7) 0.707(1) 0.047(1)
O(3) 0.0972(8) 0.4485(6) 0.494(1) 0.036(1)
O(4) 0.4060(9) 0.1615(7) 0.040(1) 0.052(1)
N(1) -0.098(1) -0.1695(8) 0.034(2) 0.047(1)
N(2) 0.222(1) -0.0294(9) -0.039(1) 0.042(1)
N(3) 0.436(1) -0.2134(8) 0.228(2) 0.042(1)
N(4) 0.119(1) -0.3435(8) 0.357(1) 0.035(1)
N(5) 0.132(1) -0.3463(8) -0.228(2) 0.042(1)
N(6) 0.2526(10) 0.4509(8) 1.004(2) 0.035(1)
N(7) 0.121(1) 0.119(1) 0.456(2) 0.063(2)
N(8) 0.273(1) 0.4026(9) 0.466(2) 0.057(2)
N(9) 0.553(1) 0.1333(9) 0.256(2) 0.048(1)
C(1) 0.001(1) -0.1846(10) 0.067(2) 0.029(4)
C(2) 0.200(1) -0.099(1) 0.014(2) 0.032(4)
C(3) 0.335(1) -0.2110(9) 0.186(2) 0.028(4)
C(4) 0.137(1) -0.2932(10) 0.262(2) 0.026(4)
C(5) 0.143(1) -0.298(1) -0.101(2) 0.034(4)
C(6) 0.132(1) 0.462(1) 1.019(2) 0.041(4)
C(7) 0.340(1) 0.533(1) 1.069(2) 0.051(5)
C(8) 0.279(2) 0.371(1) 0.929(2) 0.055(5)
C(9) 0.164(2) 0.157(1) 0.614(3) 0.075(6)
C(10) 0.000(2) 0.129(2) 0.371(3) 0.131(9)
C(11) 0.188(3) 0.065(2) 0.373(4) 0.18(1)
C(12) 0.155(2) 0.392(1) 0.435(2) 0.045(5)
C(13) 0.342(2) 0.486(1) 0.579(3) 0.089(7)
C(14) 0.340(2) 0.332(1) 0.386(3) 0.091(7)
C(15) 0.458(2) 0.106(2) 0.144(3) 0.127(9)
C(16) 0.612(3) 0.223(2) 0.276(4) 0.18(1)
C(17) 0.620(3) 0.074(2) 0.363(4) 0.16(1)
Li(1) -0.079(2) 0.414(2) 0.461(3) 0.032(7)
Li(2) 0.413(2) 0.228(2) 0.842(3) 0.049(8)
Li(3) -0.239(2) -0.106(2) 0.069(3) 0.045(8)
H(1) 0.1295 0.5244 1.0764 0.0493
H(2) 0.0797 0.4536 0.9083 0.0493
H(3) 0.1068 0.4162 1.0826 0.0493
H(4) 0.4031 0.5166 1.1541 0.0615
H(5) 0.3711 0.5519 0.9783 0.0615
H(6) 0.3037 0.5833 1.1176 0.0615
H(7) 0.2156 0.3210 0.8862 0.0656
H(8) 0.1122 0.1934 0.6649 0.0903
H(9) -0.0077 0.1949 0.3690 0.1568
H(10) -0.0171 0.0963 0.2574 0.1568
H(11) -0.0533 0.1034 0.4310 0.1568
H(12) 0.2067 0.0115 0.4297 0.2187
H(13) 0.1454 0.0431 0.2585 0.2187
H(14) 0.2605 0.1020 0.3737 0.2187
H(15) 0.1132 0.3361 0.3610 0.0543
H(16) 0.4250 0.4818 0.5868 0.1068
H(17) 0.3205 0.5418 0.5335 0.1068
H(18) 0.3268 0.4879 0.6890 0.1068
H(19) 0.3237 0.2713 0.4195 0.1086
H(20) 0.3160 0.3263 0.2651 0.1086
H(21) 0.4233 0.3518 0.4230 0.1086
H(22) 0.4222 0.0425 0.1354 0.1528
H(23) 0.6818 0.2293 0.3657 0.2117
H(24) 0.6331 0.2326 0.1724 0.2117
H(25) 0.5609 0.2685 0.3029 0.2117
H(26) 0.5709 0.0483 0.4302 0.1939
H(27) 0.6427 0.0232 0.2936 0.1939
H(28) 0.6886 0.1105 0.4358 0.1939

loop_
_atom_type_symbol
_atom_type_oxidation_number
_atom_type_number_in_cell
_atom_type_scat_dispersion_real
_atom_type_scat_dispersion_imag
_atom_type_scat_source
Li 0 6 0.000 0.000 'International Tables'
Co 0 2 0.349 0.972 'International Tables'
C 0 34 0.003 0.002 'International Tables'
N 0 18 0.006 0.003 'International Tables'
O 0 8 0.011 0.006 'International Tables'
H 0 56 0.000 0.000 'International Tables'

loop_
_geom_angle_atom_site_label_1
_geom_angle_atom_site_label_2
_geom_angle_atom_site_label_3
_geom_angle
_geom_angle_publ_flag
C(1) Co(1) C(2) 89.1(6) yes
C(1) Co(1) C(3) 171.5(6) yes
C(1) Co(1) C(4) 89.3(6) yes
C(1) Co(1) C(5) 92.5(6) yes
C(2) Co(1) C(3) 88.7(6) yes
C(2) Co(1) C(4) 166.3(6) yes
C(2) Co(1) C(5) 95.1(6) yes
C(3) Co(1) C(4) 90.9(6) yes
C(3) Co(1) C(5) 95.9(6) yes
C(4) Co(1) C(5) 98.6(6) yes
C(8) O(1) Li(2) 122(1) yes
C(9) O(2) Li(2) 144(1) yes
C(9) O(2) Li(3) 108(1) yes
Li(2) O(2) Li(3) 88(1) yes
C(12) O(3) Li(1) 118(1) yes
C(12) O(3) Li(1) 143(1) yes
Li(1) O(3) Li(1) 91(1) yes
C(15) O(4) Li(2) 146(1) yes
C(15) O(4) Li(3) 109(1) yes
Li(2) O(4) Li(3) 91(1) yes
C(1) N(1) Li(3) 155(1) yes
C(2) N(2) Li(3) 161(1) yes
C(3) N(3) Li(2) 147(1) yes
C(4) N(4) Li(1) 171(1) yes
C(5) N(5) Li(1) 165(1) yes
C(6) N(6) C(7) 116(1) yes
C(6) N(6) C(8) 121(1) yes
C(7) N(6) C(8) 122(1) yes
C(9) N(7) C(10) 120(1) yes
C(9) N(7) C(11) 119(2) yes
C(10) N(7) C(11) 120(2) yes
C(12) N(8) C(13) 120(1) yes
C(12) N(8) C(14) 121(1) yes
C(13) N(8) C(14) 117(1) yes
C(15) N(9) C(16) 122(2) yes
C(15) N(9) C(17) 125(2) yes
C(16) N(9) C(17) 112(1) yes
Co(1) C(1) N(1) 177(1) yes
Co(1) C(2) N(2) 176(1) yes
Co(1) C(3) N(3) 178(1) yes
Co(1) C(4) N(4) 177(1) yes
Co(1) C(5) N(5) 175(1) yes
O(1) C(8) N(6) 126(1) yes
O(2) C(9) N(7) 128(1) yes
O(3) C(12) N(8) 123(1) yes
O(4) C(15) N(9) 122(2) yes
O(3) Li(1) O(3) 88(1) yes
O(3) Li(1) N(4) 112(1) yes
O(3) Li(1) N(5) 104(1) yes
O(3) Li(1) Li(1) 44.2(7) yes
O(3) Li(1) N(4) 111(1) yes
O(3) Li(1) N(5) 118(1) yes
O(3) Li(1) Li(1) 44.7(7) yes
N(4) Li(1) N(5) 115(1) yes
N(4) Li(1) Li(1) 122(1) yes
N(5) Li(1) Li(1) 121(1) yes
O(1) Li(2) O(2) 108(1) yes
O(1) Li(2) O(4) 104(1) yes
O(1) Li(2) N(3) 117(1) yes
O(1) Li(2) Li(3) 105(1) yes
O(2) Li(2) O(4) 90(1) yes
O(2) Li(2) N(3) 120(1) yes
O(2) Li(2) Li(3) 47.2(8) yes
O(4) Li(2) N(3) 110(1) yes
O(4) Li(2) Li(3) 44.6(8) yes
N(3) Li(2) Li(3) 135(1) yes
O(2) Li(3) O(4) 87(1) yes
O(2) Li(3) N(1) 101(1) yes
O(2) Li(3) N(2) 124(1) yes
O(2) Li(3) Li(2) 44.3(8) yes
O(4) Li(3) N(1) 123(1) yes
O(4) Li(3) N(2) 108(1) yes
O(4) Li(3) Li(2) 44.3(8) yes
N(1) Li(3) N(2) 111(1) yes
N(1) Li(3) Li(2) 113(1) yes
N(2) Li(3) Li(2) 135(1) yes

loop_
_geom_bond_atom_site_label_1
_geom_bond_atom_site_label_2
_geom_bond_distance
_geom_bond_publ_flag
Co(1) C(1) 1.93(2) yes
Co(1) C(2) 1.86(2) yes
Co(1) C(3) 1.91(2) yes
Co(1) C(4) 1.91(1) yes
Co(1) C(5) 1.99(1) yes
O(1) C(8) 1.23(2) yes
O(1) Li(2) 1.91(3) yes
O(2) C(9) 1.23(2) yes
O(2) Li(2) 1.98(3) yes
O(2) Li(3) 2.08(3) yes
O(3) C(12) 1.21(2) yes
O(3) Li(1) 2.01(3) yes
O(3) Li(1) 1.99(2) yes
O(4) C(15) 1.32(3) yes
O(4) Li(2) 1.98(3) yes
O(4) Li(3) 1.99(3) yes
N(1) C(1) 1.15(2) yes
N(1) Li(3) 1.99(3) yes
N(2) C(2) 1.16(2) yes
N(2) Li(3) 1.97(3) yes
N(3) C(3) 1.14(2) yes
N(3) Li(2) 1.98(3) yes
N(4) C(4) 1.15(1) yes
N(4) Li(1) 2.01(3) yes
N(5) C(5) 1.14(2) yes
N(5) Li(1) 1.95(3) yes
N(6) C(6) 1.45(2) yes
N(6) C(7) 1.44(2) yes
N(6) C(8) 1.31(2) yes
N(7) C(9) 1.29(2) yes
N(7) C(10) 1.44(3) yes
N(7) C(11) 1.36(3) yes
N(8) C(12) 1.32(2) yes
N(8) C(13) 1.46(2) yes
N(8) C(14) 1.49(2) yes
N(9) C(15) 1.26(3) yes
N(9) C(16) 1.36(3) yes
N(9) C(17) 1.43(3) yes
Li(1) Li(1) 2.85(5) yes
Li(2) Li(3) 2.83(4) yes
